data_7036829
loop_
_publ_author_name
'Sokolov, M.N.'
'Antipin, M. Yu.'
'Izarova, N.V.'
'Virovets, A.V.'
'Fedin, V.P.'
'Starikova, Z.A.'

_publ_section_title
;
 Preparation and structure of (Sn8 W18 O66)8- a 26-nuclear stannotungstate
 with a hexagonal belt of six Sn(II) ions with outward-looking lone pairs
;
_journal_name_full 'DALTON TRANSACTIONS (CAMBRIDGE, ENGLAND : 2003)'
_journal_page_first 4389
_journal_page_last 4390
_journal_volume 2003
_journal_year 2003
_chemical_formula_sum 'Na12 O119 Sn8 W18'
_chemical_name_systematic '(Na12 (O H)4 (H2 O)28) (W18 Sn8 O66) (H2 O)27'
_space_group_IT_number 194
_symmetry_space_group_name_Hall '-P 6c 2c'
_symmetry_space_group_name_H-M 'P 63/m m c'
_cell_angle_alpha 90
_cell_angle_beta 90
_cell_angle_gamma 120
_cell_formula_units_Z 2
_cell_length_a 14.478
_cell_length_b 14.478
_cell_length_c 32.08
_cell_volume 5823.474
_citation_journal_id_ASTM DTARAF
_cod_data_source_file Sokolov_DTARAF_2003_1875.cif
_cod_data_source_block Na12O119Sn8W18
_cod_database_code 7036829

loop_
_symmetry_equiv_pos_as_xyz
x,y,z
x-y,x,z+1/2
-y,x-y,z
-x,-y,z+1/2
-x+y,-x,z
y,-x+y,z+1/2
-y,-x,-z+1/2
x-y,-y,-z
x,x-y,-z+1/2
y,x,-z
-x+y,y,-z+1/2
-x,-x+y,-z
-x,-y,-z
-x+y,-x,-z-1/2
y,-x+y,-z
x,y,-z-1/2
x-y,x,-z
-y,x-y,-z-1/2
y,x,z-1/2
-x+y,y,z
-x,-x+y,z-1/2
-y,-x,z
x-y,-y,z-1/2
x,x-y,z

loop_
_atom_site_label
_atom_site_type_symbol
_atom_site_fract_x
_atom_site_fract_y
_atom_site_fract_z
_atom_site_occupancy
_atom_site_U_iso_or_equiv
W1 W+6 0.58232 0.16464 0.57206 1 0.0
Sn3 Sn+2 0.6667 0.3333 0.68083 1 0.0
O11 O-2 0.6712 0.1367 0.7093 1 0.0
O4 O-2 0.674 -0.163 0.607 1 0.0
O17 O-2 0.942 0.058 0.636 1 0.0
O10 O-2 0.5059 0.0118 0.6619 1 0.0
O3 O-2 0.5831 -0.088 0.5392 1 0.0
O7 O-2 0.6313 0.0754 0.5947 1 0.0
Na1 Na+1 0.5032 -0.2484 0.5764 1 0.0
O14 O-2 0.827 -0.086 0.5463 1 0.0
Na2 Na+1 0.7589 0 0.5 1 0.0
O5 O-2 0.5581 0.1162 0.5224 1 0.0
W2 W+6 0.65712 0.08972 0.65438 1 0.0
O8 O-2 0.7947 0.2053 0.6434 1 0.0
O15 O-2 0.694 -0.153 0.75 1 0.0
Sn2 Sn+2 0.52341 0.04682 0.75 1 0.0
O13 O-2 0.6952 -0.1526 0.4565 1 0.0
O16 O-2 0.512 -0.244 0.717 1 0.0
Sn1 Sn+2 0.80945 0.19055 0.75 1 0.0
O9 O-2 0.6825 -0.0134 0.6587 1 0.0
O2 O-2 0.4056 -0.1888 0.6229 1 0.0
O6 O-2 0.7265 0.2735 0.5655 1 0.0
O1 O-2 0.3333 -0.3333 0.5378 1 0.0
O12 O-2 0.5995 0.199 0.6397 1 0.0
